data_1513871
loop_
_publ_author_name
'Xu, Bin'
'Zhu, Shou-Fei'
'Zhang, Zhi-Chao'
'Yu, Zhi-Xiang'
'Ma, Yi'
'Zhou, Qi-Lin'

_publ_section_title
;
 Highly enantioselective S--H bond insertion cooperatively catalyzed by
 dirhodium complexes and chiral spiro phosphoric acids
;
_journal_issue 4
_journal_name_full 'Chemical Science'
_journal_page_first 1442
_journal_paper_doi 10.1039/c3sc52807c
_journal_volume 5
_journal_year 2014
_chemical_formula_sum 'C17 H18 O2 S'
_chemical_formula_weight 286.37
_chemical_name_systematic
; 
 ? 
;
_space_group_IT_number 19
_symmetry_cell_setting orthorhombic
_symmetry_space_group_name_Hall 'P 2ac 2ab'
_symmetry_space_group_name_H-M 'P 21 21 21'
_atom_sites_solution_hydrogens geom
_atom_sites_solution_primary direct
_atom_sites_solution_secondary difmap
_audit_creation_method SHELXL-97
_cell_angle_alpha 90.00
_cell_angle_beta 90.00
_cell_angle_gamma 90.00
_cell_formula_units_Z 4
_cell_length_a 5.6730(11)
_cell_length_b 8.3677(17)
_cell_length_c 31.795(6)
_cell_measurement_reflns_used 3297
_cell_measurement_temperature 113(2)
_cell_measurement_theta_max 27.8904
_cell_measurement_theta_min 2.5625
_cell_volume 1509.3(5)
_computing_cell_refinement crystalclear
_computing_data_collection crystalclear
_computing_data_reduction crystalclear
_computing_molecular_graphics 'Bruker SHELXTL'
_computing_publication_material 'Bruker SHELXTL'
_computing_structure_refinement 'SHELXL-97 (Sheldrick, 1997)'
_computing_structure_solution 'SHELXS-97 (Sheldrick, 1990)'
_diffrn_ambient_temperature 113(2)
_diffrn_measured_fraction_theta_full 0.989
_diffrn_measured_fraction_theta_max 0.989
_diffrn_measurement_device_type 'rigaku saturn'
_diffrn_measurement_method '\w scans'
_diffrn_radiation_monochromator confocal
_diffrn_radiation_source 'rotating anode'
_diffrn_radiation_type MoK\a
_diffrn_radiation_wavelength 0.71073
_diffrn_reflns_av_R_equivalents 0.1418
_diffrn_reflns_av_sigmaI/netI 0.0980
_diffrn_reflns_limit_h_max 6
_diffrn_reflns_limit_h_min -6
_diffrn_reflns_limit_k_max 9
_diffrn_reflns_limit_k_min -9
_diffrn_reflns_limit_l_max 37
_diffrn_reflns_limit_l_min -33
_diffrn_reflns_number 7898
_diffrn_reflns_theta_full 25.02
_diffrn_reflns_theta_max 25.02
_diffrn_reflns_theta_min 2.56
_diffrn_standards_decay_% 0
_diffrn_standards_interval_count 0
_diffrn_standards_interval_time 0
_diffrn_standards_number 0
_exptl_absorpt_coefficient_mu 0.213
_exptl_absorpt_correction_T_max 0.9749
_exptl_absorpt_correction_T_min 0.9586
_exptl_absorpt_correction_type multi-scan
_exptl_absorpt_process_details crystalclear
_exptl_crystal_density_diffrn 1.260
_exptl_crystal_density_method 'not measured'
_exptl_crystal_F_000 608
_exptl_crystal_size_max 0.20
_exptl_crystal_size_mid 0.18
_exptl_crystal_size_min 0.12
_refine_diff_density_max 0.505
_refine_diff_density_min -0.391
_refine_diff_density_rms 0.081
_refine_ls_abs_structure_details 'Flack H D (1983), Acta Cryst. A39, 876-881'
_refine_ls_abs_structure_Flack -0.1(2)
_refine_ls_extinction_method none
_refine_ls_goodness_of_fit_ref 1.131
_refine_ls_hydrogen_treatment constr
_refine_ls_matrix_type full
_refine_ls_number_parameters 183
_refine_ls_number_reflns 2603
_refine_ls_number_restraints 0
_refine_ls_restrained_S_all 1.131
_refine_ls_R_factor_all 0.0925
_refine_ls_R_factor_gt 0.0834
_refine_ls_shift/su_max 0.001
_refine_ls_shift/su_mean 0.000
_refine_ls_structure_factor_coef Fsqd
_refine_ls_weighting_details 'calc w=1/[\s^2^(Fo^2^)+(0.0343P)^2^+4.7392P] where P=(Fo^2^+2Fc^2^)/3'
_refine_ls_weighting_scheme calc
_refine_ls_wR_factor_gt 0.1875
_refine_ls_wR_factor_ref 0.1904
_reflns_number_gt 2424
_reflns_number_total 2603
_reflns_threshold_expression >2sigma(I)
_cod_data_source_file c3sc52807c.txt
_cod_data_source_block shelxl
_cod_depositor_comments
;
The following automatic conversions were performed:

'_symmetry_cell_setting' value 'Orthorhombic' changed to
'orthorhombic' according to
/usr/data/users/saulius/crontab/automatic-downloads/current/RSC/lib/dictionaries/cif_core.dic
dictionary named 'cif_core.dic' version 2.4.2 from
2011-04-26.

'_exptl_absorpt_correction_type' value 'MULTI-SCAN'
changed to 'multi-scan' according to
/usr/data/users/saulius/crontab/automatic-downloads/current/RSC/lib/dictionaries/cif_core.dic
dictionary named 'cif_core.dic' version 2.4.2 from
2011-04-26.

'_refine_ls_hydrogen_treatment' value 'CONSTR' changed
to 'constr' according to
/usr/data/users/saulius/crontab/automatic-downloads/current/RSC/lib/dictionaries/cif_core.dic
dictionary named 'cif_core.dic' version 2.4.2 from 2011-04-26.

Automatic conversion script
Id: cif_fix_values 2281 2013-09-26 08:29:07Z andrius 
;
_cod_original_sg_symbol_H-M P2(1)2(1)2(1)
_cod_database_code 1513871

loop_
_symmetry_equiv_pos_as_xyz
'x, y, z'
'-x+1/2, -y, z+1/2'
'-x, y+1/2, -z+1/2'
'x+1/2, -y+1/2, -z'

loop_
_atom_site_label
_atom_site_type_symbol
_atom_site_fract_x
_atom_site_fract_y
_atom_site_fract_z
_atom_site_U_iso_or_equiv
_atom_site_adp_type
_atom_site_occupancy
_atom_site_symmetry_multiplicity
_atom_site_calc_flag
_atom_site_refinement_flags
S1 S -0.1030(2) 0.24471(15) 0.86802(4) 0.0250(3) Uani 1 1 d .
O1 O -0.0912(8) -0.1972(4) 0.86617(12) 0.0368(10) Uani 1 1 d .
C1 C -0.1525(10) 0.3525(7) 0.97236(17) 0.0289(13) Uani 1 1 d .
H1 H -0.0119 0.2917 0.9751 0.035 Uiso 1 1 calc R
C2 C -0.1916(11) 0.4805(7) 0.99906(17) 0.0318(13) Uani 1 1 d .
H2 H -0.0786 0.5067 1.0200 0.038 Uiso 1 1 calc R
C3 C -0.3944(12) 0.5698(7) 0.99526(19) 0.0385(14) Uani 1 1 d .
H3 H -0.4218 0.6582 1.0134 0.046 Uiso 1 1 calc R
C4 C -0.5568(12) 0.5294(9) 0.9650(2) 0.0490(18) Uani 1 1 d .
H4 H -0.6975 0.5902 0.9624 0.059 Uiso 1 1 calc R
C5 C -0.5186(10) 0.4015(7) 0.93815(19) 0.0336(13) Uani 1 1 d .
H5 H -0.6325 0.3758 0.9173 0.040 Uiso 1 1 calc R
C6 C -0.3170(9) 0.3118(6) 0.94156(15) 0.0236(11) Uani 1 1 d .
C7 C -0.2709(10) 0.1700(6) 0.91293(16) 0.0248(11) Uani 1 1 d .
H7A H -0.4217 0.1227 0.9034 0.030 Uiso 1 1 calc R
H7B H -0.1799 0.0869 0.9280 0.030 Uiso 1 1 calc R
C8 C -0.0627(9) 0.0600(6) 0.83897(15) 0.0224(11) Uani 1 1 d .
H8 H -0.2197 0.0214 0.8289 0.027 Uiso 1 1 calc R
C9 C 0.0954(10) 0.0912(5) 0.80104(15) 0.0212(10) Uani 1 1 d .
C10 C 0.3089(10) 0.1748(6) 0.80495(16) 0.0250(11) Uani 1 1 d .
H10 H 0.3568 0.2152 0.8315 0.030 Uiso 1 1 calc R
C11 C 0.4481(10) 0.1980(6) 0.77016(17) 0.0278(12) Uani 1 1 d .
H11 H 0.5914 0.2556 0.7731 0.033 Uiso 1 1 calc R
C12 C 0.3858(10) 0.1397(6) 0.73080(17) 0.0279(12) Uani 1 1 d .
C13 C 0.1746(9) 0.0572(6) 0.72727(16) 0.0246(12) Uani 1 1 d .
H13 H 0.1276 0.0170 0.7006 0.029 Uiso 1 1 calc R
C14 C 0.0311(9) 0.0324(6) 0.76190(16) 0.0237(11) Uani 1 1 d .
H14 H -0.1121 -0.0252 0.7588 0.028 Uiso 1 1 calc R
C15 C 0.5432(11) 0.1651(8) 0.69305(18) 0.0373(14) Uani 1 1 d .
H15A H 0.5837 0.0615 0.6807 0.056 Uiso 1 1 calc R
H15B H 0.6876 0.2200 0.7018 0.056 Uiso 1 1 calc R
H15C H 0.4603 0.2304 0.6722 0.056 Uiso 1 1 calc R
C16 C 0.0467(9) -0.0672(6) 0.86753(17) 0.0245(11) Uani 1 1 d .
C17 C -0.0129(16) -0.3302(7) 0.8923(2) 0.057(2) Uani 1 1 d .
H17A H -0.0192 -0.2989 0.9220 0.085 Uiso 1 1 calc R
H17B H 0.1493 -0.3588 0.8848 0.085 Uiso 1 1 calc R
H17C H -0.1162 -0.4224 0.8877 0.085 Uiso 1 1 calc R
O2 O 0.2197(8) -0.0545(5) 0.88821(13) 0.0391(11) Uani 1 1 d .

loop_
_atom_site_aniso_label
_atom_site_aniso_U_11
_atom_site_aniso_U_22
_atom_site_aniso_U_33
_atom_site_aniso_U_23
_atom_site_aniso_U_13
_atom_site_aniso_U_12
S1 0.0318(7) 0.0121(6) 0.0312(6) 0.0002(5) 0.0055(5) -0.0003(6)
O1 0.053(3) 0.0143(18) 0.043(2) 0.0049(16) -0.007(2) -0.0125(18)
C1 0.030(3) 0.019(3) 0.038(3) 0.004(2) -0.002(2) 0.002(2)
C2 0.034(3) 0.031(3) 0.031(3) -0.006(2) -0.006(2) -0.007(3)
C3 0.034(3) 0.032(3) 0.050(3) -0.016(3) 0.004(3) -0.001(3)
C4 0.033(4) 0.048(4) 0.065(4) -0.020(3) -0.008(3) 0.018(3)
C5 0.018(3) 0.031(3) 0.051(3) -0.009(3) -0.007(3) 0.007(2)
C6 0.024(3) 0.020(3) 0.028(2) -0.001(2) 0.005(2) -0.001(2)
C7 0.028(3) 0.014(2) 0.033(3) 0.001(2) 0.005(2) -0.001(2)
C8 0.021(3) 0.015(3) 0.031(2) -0.0009(19) -0.003(2) -0.001(2)
C9 0.022(3) 0.009(2) 0.032(2) 0.0031(19) 0.001(2) 0.004(2)
C10 0.028(3) 0.016(2) 0.031(3) 0.000(2) -0.006(2) 0.000(2)
C11 0.024(3) 0.019(3) 0.040(3) 0.004(2) 0.001(2) 0.002(2)
C12 0.022(3) 0.025(3) 0.037(3) 0.008(2) 0.001(2) 0.011(2)
C13 0.024(3) 0.018(3) 0.032(3) -0.002(2) -0.005(2) 0.008(2)
C14 0.017(3) 0.018(3) 0.036(3) -0.001(2) -0.005(2) 0.003(2)
C15 0.036(4) 0.038(3) 0.038(3) 0.004(3) 0.002(3) 0.003(3)
C16 0.025(3) 0.015(2) 0.033(2) -0.004(2) -0.002(2) 0.001(2)
C17 0.108(7) 0.015(3) 0.048(4) 0.011(3) -0.013(4) 0.000(4)
O2 0.036(3) 0.026(2) 0.055(2) 0.0075(19) -0.014(2) 0.005(2)

loop_
_atom_type_symbol
_atom_type_description
_atom_type_scat_dispersion_real
_atom_type_scat_dispersion_imag
_atom_type_scat_source
C C 0.0033 0.0016 'International Tables Vol C Tables 4.2.6.8 and 6.1.1.4'
H H 0.0000 0.0000 'International Tables Vol C Tables 4.2.6.8 and 6.1.1.4'
O O 0.0106 0.0060 'International Tables Vol C Tables 4.2.6.8 and 6.1.1.4'
S S 0.1246 0.1234 'International Tables Vol C Tables 4.2.6.8 and 6.1.1.4'

loop_
_geom_angle_atom_site_label_1
_geom_angle_atom_site_label_2
_geom_angle_atom_site_label_3
_geom_angle
C8 S1 C7 99.9(2)
C16 O1 C17 115.0(5)
C2 C1 C6 120.8(5)
C2 C1 H1 119.6
C6 C1 H1 119.6
C3 C2 C1 120.0(5)
C3 C2 H2 120.0
C1 C2 H2 120.0
C4 C3 C2 119.2(6)
C4 C3 H3 120.4
C2 C3 H3 120.4
C3 C4 C5 121.1(6)
C3 C4 H4 119.5
C5 C4 H4 119.5
C6 C5 C4 120.3(6)
C6 C5 H5 119.9
C4 C5 H5 119.9
C5 C6 C1 118.6(5)
C5 C6 C7 121.6(5)
C1 C6 C7 119.8(5)
C6 C7 S1 106.9(3)
C6 C7 H7A 110.3
S1 C7 H7A 110.3
C6 C7 H7B 110.3
S1 C7 H7B 110.3
H7A C7 H7B 108.6
C9 C8 C16 110.4(4)
C9 C8 S1 109.3(3)
C16 C8 S1 110.0(3)
C9 C8 H8 109.0
C16 C8 H8 109.0
S1 C8 H8 109.0
C14 C9 C10 118.9(5)
C14 C9 C8 119.6(5)
C10 C9 C8 121.5(4)
C11 C10 C9 119.7(5)
C11 C10 H10 120.2
C9 C10 H10 120.2
C10 C11 C12 122.0(5)
C10 C11 H11 119.0
C12 C11 H11 119.0
C13 C12 C11 117.9(5)
C13 C12 C15 121.1(5)
C11 C12 C15 121.1(5)
C14 C13 C12 121.2(5)
C14 C13 H13 119.4
C12 C13 H13 119.4
C13 C14 C9 120.4(5)
C13 C14 H14 119.8
C9 C14 H14 119.8
C12 C15 H15A 109.5
C12 C15 H15B 109.5
H15A C15 H15B 109.5
C12 C15 H15C 109.5
H15A C15 H15C 109.5
H15B C15 H15C 109.5
O2 C16 O1 125.0(5)
O2 C16 C8 127.0(5)
O1 C16 C8 108.0(4)
O1 C17 H17A 109.5
O1 C17 H17B 109.5
H17A C17 H17B 109.5
O1 C17 H17C 109.5
H17A C17 H17C 109.5
H17B C17 H17C 109.5

loop_
_geom_bond_atom_site_label_1
_geom_bond_atom_site_label_2
_geom_bond_distance
S1 C8 1.815(5)
S1 C7 1.827(5)
O1 C16 1.340(6)
O1 C17 1.459(7)
C1 C2 1.384(8)
C1 C6 1.395(8)
C1 H1 0.9500
C2 C3 1.377(9)
C2 H2 0.9500
C3 C4 1.375(9)
C3 H3 0.9500
C4 C5 1.386(8)
C4 H4 0.9500
C5 C6 1.373(8)
C5 H5 0.9500
C6 C7 1.518(7)
C7 H7A 0.9900
C7 H7B 0.9900
C8 C9 1.525(7)
C8 C16 1.531(7)
C8 H8 1.0000
C9 C14 1.387(7)
C9 C10 1.404(7)
C10 C11 1.373(8)
C10 H10 0.9500
C11 C12 1.389(8)
C11 H11 0.9500
C12 C13 1.388(8)
C12 C15 1.511(8)
C13 C14 1.385(8)
C13 H13 0.9500
C14 H14 0.9500
C15 H15A 0.9800
C15 H15B 0.9800
C15 H15C 0.9800
C16 O2 1.186(6)
C17 H17A 0.9800
C17 H17B 0.9800
C17 H17C 0.9800

loop_
_geom_torsion_atom_site_label_1
_geom_torsion_atom_site_label_2
_geom_torsion_atom_site_label_3
_geom_torsion_atom_site_label_4
_geom_torsion
C6 C1 C2 C3 -0.3(9)
C1 C2 C3 C4 0.5(9)
C2 C3 C4 C5 -0.5(11)
C3 C4 C5 C6 0.4(11)
C4 C5 C6 C1 -0.2(9)
C4 C5 C6 C7 179.4(6)
C2 C1 C6 C5 0.2(8)
C2 C1 C6 C7 -179.4(5)
C5 C6 C7 S1 92.3(6)
C1 C6 C7 S1 -88.1(5)
C8 S1 C7 C6 179.0(4)
C7 S1 C8 C9 -175.0(4)
C7 S1 C8 C16 -53.6(4)
C16 C8 C9 C14 105.6(5)
S1 C8 C9 C14 -133.2(4)
C16 C8 C9 C10 -72.7(6)
S1 C8 C9 C10 48.4(6)
C14 C9 C10 C11 0.6(7)
C8 C9 C10 C11 178.9(5)
C9 C10 C11 C12 -0.6(8)
C10 C11 C12 C13 0.5(8)
C10 C11 C12 C15 -179.3(5)
C11 C12 C13 C14 -0.5(7)
C15 C12 C13 C14 179.4(5)
C12 C13 C14 C9 0.5(8)
C10 C9 C14 C13 -0.5(7)
C8 C9 C14 C13 -178.9(5)
C17 O1 C16 O2 -0.7(8)
C17 O1 C16 C8 -179.3(5)
C9 C8 C16 O2 68.5(7)
S1 C8 C16 O2 -52.2(7)
C9 C8 C16 O1 -113.0(5)
S1 C8 C16 O1 126.2(4)
